data_2106371
loop_
_publ_author_name
'Kroll, H.'
'Phillips, M.W.'
'Pentinghaus, H.'

_publ_section_title
;
 The structures of the ordered sythetic feldspars Sr Ga2 Si2 O8 , Ba Ga2
 Si2 O8 and Ba Ga2 Ge2 O8
;
_journal_name_full 'Acta Crystallographica B (24,1968-38,1982)'
_journal_page_first 359
_journal_page_last 365
_journal_volume 34
_journal_year 1978
_chemical_formula_sum 'Ba Ga2 O8 Si2'
_chemical_name_systematic 'Ba Ga2 Si2 O8'
_space_group_IT_number 15
_symmetry_space_group_name_Hall '-I 2yc'
_symmetry_space_group_name_H-M 'I 1 2/c 1'
_cell_angle_alpha 90
_cell_angle_beta 115.059
_cell_angle_gamma 90
_cell_formula_units_Z 8
_cell_length_a 8.7262
_cell_length_b 13.2117
_cell_length_c 14.6001
_cell_volume 1524.778
_citation_journal_id_ASTM ACBCAR
_cod_data_source_file Kroll_ACBCAR_1978_1127.cif
_cod_data_source_block Ba1Ga2O8Si2
_cod_original_sg_symbol_Hall '-C 2yc (x,y,-x+z)'
_cod_original_formula_sum 'Ba1 Ga2 O8 Si2'
_cod_database_code 2106371

loop_
_symmetry_equiv_pos_as_xyz
x,y,z
-x,y,-z+1/2
-x,-y,-z
x,-y,z-1/2
x+1/2,y+1/2,z+1/2
-x+1/2,y+1/2,-z+1
-x+1/2,-y+1/2,-z+1/2
x+1/2,-y+1/2,z

loop_
_atom_site_label
_atom_site_type_symbol
_atom_site_fract_x
_atom_site_fract_y
_atom_site_fract_z
_atom_site_occupancy
_atom_site_U_iso_or_equiv
O3 O-2 0.8383 0.1321 0.1066 1 0.0
O4 O-2 0.8071 0.1338 0.6117 1 0.0
Ba1 Ba+2 0.2805 0.0003 0.0652 1 0.0
O8 O-2 0.1963 0.1187 0.7052 1 0.0
O6 O-2 0.0238 0.3192 0.6341 1 0.0
Ga2 Ga+3 0.7072 0.1255 0.1737 1 0.0
Si1 Si+4 0.0084 0.1806 0.106 1 0.0
Si2 Si+4 0.6943 0.1128 0.6737 1 0.0
O2 O-2 0.6127 -0.0002 0.1439 1 0.0
O1 O-2 0.0042 0.1341 0.0001 1 0.0
O7 O-2 0.1846 0.1325 0.1903 1 0.0
O5 O-2 0.0131 0.3021 0.1151 1 0.0
Ga1 Ga+3 0.0047 0.1843 0.6189 1 0.0
